data_2220887
loop_
_publ_author_name
'Shahid, Muhammad'
Imtiaz-ud-Din
'Mazhar, Muhammad'
'Zeller, Matthias'
'Hunter, Allen D.'

_publ_section_title '[Bis(diphenylphosphino)methane-\k^2^<i>P</i>,<i>P</i>']dichloridopalladium(II)'
_journal_coeditor_code PV2124
_journal_issue 2
_journal_name_full 'Acta Crystallographica Section E'
_journal_page_first m158
_journal_page_last m159
_journal_paper_doi 10.1107/S1600536808042980
_journal_volume 65
_journal_year 2009
_chemical_formula_iupac '[Pd Cl2 (C25 H22 P2)]'
_chemical_formula_moiety 'C25 H22 Cl2 P2 Pd'
_chemical_formula_sum 'C25 H22 Cl2 P2 Pd'
_chemical_formula_weight 561.67
_chemical_name_systematic '[Bis(diphenylphosphino)methane-\k^2^<i>P</i>,<i>P</i>']dichloridopalladium(II)'
_space_group_IT_number 15
_symmetry_cell_setting monoclinic
_symmetry_space_group_name_Hall '-C 2yc'
_symmetry_space_group_name_H-M 'C 1 2/c 1'
_atom_sites_solution_hydrogens geom
_atom_sites_solution_primary direct
_atom_sites_solution_secondary difmap
_audit_creation_method SHELXL-97
_cell_angle_alpha 90.00
_cell_angle_beta 99.029(3)
_cell_angle_gamma 90.00
_cell_formula_units_Z 4
_cell_length_a 16.137(2)
_cell_length_b 7.7836(9)
_cell_length_c 19.217(2)
_cell_measurement_reflns_used 5783
_cell_measurement_temperature 100(2)
_cell_measurement_theta_max 30.54
_cell_measurement_theta_min 2.91
_cell_volume 2383.8(5)
_computing_cell_refinement 'SAINT-Plus (Bruker, 2003)'
_computing_data_collection 'SMART  (Bruker, 1997-2002)'
_computing_data_reduction 'SAINT-Plus (Bruker, 2003)'
_computing_molecular_graphics 'SHELXTL (Sheldrick, 2008)'
_computing_publication_material 'SHELXTL (Sheldrick, 2008)'
_computing_structure_refinement 'SHELXTL (Sheldrick, 2008)'
_computing_structure_solution 'SHELXTL (Sheldrick, 2008)'
_diffrn_ambient_temperature 100(2)
_diffrn_measured_fraction_theta_full 0.999
_diffrn_measured_fraction_theta_max 0.999
_diffrn_measurement_device_type 'Bruker SMART APEX CCD diffractometer'
_diffrn_measurement_method '\w scans'
_diffrn_radiation_monochromator graphite
_diffrn_radiation_source 'fine-focus sealed tube'
_diffrn_radiation_type MoK\a
_diffrn_radiation_wavelength 0.71073
_diffrn_reflns_av_R_equivalents 0.0215
_diffrn_reflns_av_sigmaI/netI 0.0168
_diffrn_reflns_limit_h_max 21
_diffrn_reflns_limit_h_min -21
_diffrn_reflns_limit_k_max 10
_diffrn_reflns_limit_k_min -10
_diffrn_reflns_limit_l_max 25
_diffrn_reflns_limit_l_min -25
_diffrn_reflns_number 11903
_diffrn_reflns_theta_full 28.28
_diffrn_reflns_theta_max 28.28
_diffrn_reflns_theta_min 2.15
_exptl_absorpt_coefficient_mu 1.147
_exptl_absorpt_correction_T_max 0.795
_exptl_absorpt_correction_T_min 0.635
_exptl_absorpt_correction_type multi-scan
_exptl_absorpt_process_details '(SADABS in SAINT-Plus; Bruker, 2003)'
_exptl_crystal_colour yellow
_exptl_crystal_density_diffrn 1.565
_exptl_crystal_density_method 'not measured'
_exptl_crystal_description block
_exptl_crystal_F_000 1128
_exptl_crystal_size_max 0.60
_exptl_crystal_size_mid 0.40
_exptl_crystal_size_min 0.20
_refine_diff_density_max 0.428
_refine_diff_density_min -0.465
_refine_ls_extinction_method none
_refine_ls_goodness_of_fit_ref 1.342
_refine_ls_hydrogen_treatment constr
_refine_ls_matrix_type full
_refine_ls_number_parameters 159
_refine_ls_number_reflns 2951
_refine_ls_number_restraints 0
_refine_ls_restrained_S_all 1.342
_refine_ls_R_factor_all 0.0361
_refine_ls_R_factor_gt 0.0354
_refine_ls_shift/su_max 0.000
_refine_ls_shift/su_mean 0.000
_refine_ls_structure_factor_coef Fsqd
_refine_ls_weighting_details 'calc w=1/[\s^2^(Fo^2^)+(0.0001P)^2^+8.3555P] where P=(Fo^2^+2Fc^2^)/3'
_refine_ls_weighting_scheme calc
_refine_ls_wR_factor_gt 0.0780
_refine_ls_wR_factor_ref 0.0782
_reflns_number_gt 2889
_reflns_number_total 2951
_reflns_threshold_expression I>2\s(I)
_cod_data_source_file pv2124.cif
_cod_data_source_block I
_cod_depositor_comments
;
The following automatic conversions were performed:
'_symmetry_cell_setting' value 'Monoclinic' changed to 'monoclinic'
according to '/home/saulius/struct/CIF-dictionaries/cif_core.dic'
dictionary named 'cif_core.dic' version 2.4.1 from 2010-06-29.

Automatic conversion script
Id: cif_fix_enum 1527 2010-12-29 10:47:43Z saulius 

The following automatic conversions were performed:

'_symmetry_cell_setting' value 'Monoclinic' changed to 'monoclinic'
according to /home/saulius/struct/CIF-dictionaries/cif_core.dic
dictionary named 'cif_core.dic' version 2.4.1 from 2010-06-29.

Automatic conversion script
Id: cif_fix_values 1715 2011-07-08 13:25:40Z adriana 
;
_cod_original_sg_symbol_H-M C2/c
_cod_database_code 2220887
_cod_database_fobs_code 2220887

loop_
_symmetry_equiv_pos_as_xyz
'x, y, z'
'-x, y, -z+1/2'
'x+1/2, y+1/2, z'
'-x+1/2, y+1/2, -z+1/2'
'-x, -y, -z'
'x, -y, z-1/2'
'-x+1/2, -y+1/2, -z'
'x+1/2, -y+1/2, z-1/2'

loop_
_atom_site_type_symbol
_atom_site_label
_atom_site_fract_x
_atom_site_fract_y
_atom_site_fract_z
_atom_site_U_iso_or_equiv
_atom_site_adp_type
_atom_site_calc_flag
_atom_site_refinement_flags
_atom_site_occupancy
_atom_site_disorder_assembly
_atom_site_disorder_group
Pd Pd1A 0.0000 0.09241(5) 0.2500 0.01440(10) Uani d SP 0.6677(10) . 1
P P1A 0.02483(5) -0.13693(15) 0.18695(4) 0.01393(18) Uani d P 0.6677(10) . 1
C C1A 0.0000 -0.2984(6) 0.2500 0.0183(9) Uani d SP 0.6677(10) . 1
H H1B 0.0487 -0.3709 0.2690 0.022 Uiso calc PR 0.3339(5) . 1
H H1A -0.0487 -0.3709 0.2310 0.022 Uiso calc PR 0.3339(5) . 1
Pd Pd1B 0.0000 -0.46608(9) 0.2500 0.0170(2) Uani d SP 0.3323(10) . 2
P P1B 0.02709(11) -0.2360(3) 0.18811(9) 0.0154(4) Uani d P 0.3323(10) . 2
C C1B 0.0000 -0.0716(13) 0.2500 0.0198(19) Uani d SP 0.3323(10) . 2
H H1D -0.0483 0.0009 0.2299 0.024 Uiso calc PR 0.1661(5) . 2
H H1C 0.0483 0.0009 0.2701 0.024 Uiso calc PR 0.1661(5) . 2
Cl Cl1 -0.03931(4) 0.30720(8) 0.32776(3) 0.02497(14) Uani d . 1 . .
C C2 0.13277(14) -0.1786(3) 0.17332(12) 0.0224(5) Uani d . 1 . .
C C3 0.18792(18) -0.0469(4) 0.19471(15) 0.0323(6) Uani d . 1 . .
H H3 0.1694 0.0523 0.2166 0.039 Uiso calc R 1 . .
C C4 0.27074(19) -0.0603(5) 0.18403(18) 0.0443(8) Uani d . 1 . .
H H4 0.3091 0.0299 0.1991 0.053 Uiso calc R 1 . .
C C5 0.29780(17) -0.2026(5) 0.15199(16) 0.0387(7) Uani d . 1 . .
H H5 0.3546 -0.2108 0.1449 0.046 Uiso calc R 1 . .
C C6 0.2426(2) -0.3334(4) 0.13011(16) 0.0376(7) Uani d . 1 . .
H H6 0.2612 -0.4316 0.1076 0.045 Uiso calc R 1 . .
C C7 0.15988(19) -0.3222(4) 0.14082(15) 0.0335(6) Uani d . 1 . .
H H7 0.1218 -0.4128 0.1259 0.040 Uiso calc R 1 . .
C C8 -0.04350(15) -0.1806(4) 0.10459(12) 0.0243(5) Uani d . 1 . .
C C9 -0.07168(19) -0.3397(4) 0.07889(16) 0.0347(6) Uani d . 1 . .
H H9 -0.0548 -0.4404 0.1053 0.042 Uiso calc R 1 . .
C C10 -0.1238(2) -0.3529(5) 0.01553(17) 0.0453(8) Uani d . 1 . .
H H10 -0.1430 -0.4626 -0.0017 0.054 Uiso calc R 1 . .
C C11 -0.14816(19) -0.2087(5) -0.02285(15) 0.0439(8) Uani d . 1 . .
H H11 -0.1841 -0.2189 -0.0668 0.053 Uiso calc R 1 . .
C C12 -0.1214(2) -0.0502(5) 0.00133(17) 0.0423(8) Uani d . 1 . .
H H12 -0.1389 0.0492 -0.0257 0.051 Uiso calc R 1 . .
C C13 -0.06807(18) -0.0336(4) 0.06589(16) 0.0333(6) Uani d . 1 . .
H H13 -0.0491 0.0764 0.0829 0.040 Uiso calc R 1 . .

loop_
_atom_site_aniso_label
_atom_site_aniso_U_11
_atom_site_aniso_U_22
_atom_site_aniso_U_33
_atom_site_aniso_U_12
_atom_site_aniso_U_13
_atom_site_aniso_U_23
Pd1A 0.01479(17) 0.01283(17) 0.01607(17) 0.000 0.00393(12) 0.000
P1A 0.0138(4) 0.0149(5) 0.0133(4) 0.0008(3) 0.0030(3) -0.0005(3)
C1A 0.023(2) 0.016(2) 0.017(2) 0.000 0.0053(18) 0.000
Pd1B 0.0178(4) 0.0130(4) 0.0215(4) 0.000 0.0069(3) 0.000
P1B 0.0171(8) 0.0140(10) 0.0154(8) -0.0010(7) 0.0033(6) 0.0000(7)
C1B 0.021(5) 0.023(5) 0.017(4) 0.000 0.006(4) 0.000
Cl1 0.0257(3) 0.0236(3) 0.0275(3) 0.0016(2) 0.0101(2) -0.0020(2)
C2 0.0150(10) 0.0364(14) 0.0160(10) -0.0019(9) 0.0031(8) -0.0002(10)
C3 0.0318(14) 0.0289(14) 0.0360(14) 0.0020(11) 0.0049(11) -0.0092(11)
C4 0.0293(15) 0.050(2) 0.0533(19) -0.0197(14) 0.0054(13) -0.0155(16)
C5 0.0160(12) 0.062(2) 0.0385(15) 0.0048(13) 0.0054(11) 0.0017(15)
C6 0.0438(17) 0.0317(15) 0.0402(16) 0.0117(13) 0.0158(13) -0.0010(12)
C7 0.0392(15) 0.0278(14) 0.0366(15) -0.0140(12) 0.0155(12) -0.0067(11)
C8 0.0153(10) 0.0421(15) 0.0158(10) -0.0017(10) 0.0032(8) -0.0013(10)
C9 0.0339(15) 0.0296(14) 0.0397(16) 0.0038(12) 0.0033(12) 0.0052(12)
C10 0.0454(18) 0.049(2) 0.0385(17) -0.0123(15) -0.0010(14) -0.0161(15)
C11 0.0278(14) 0.079(3) 0.0225(13) -0.0011(15) -0.0025(11) -0.0013(15)
C12 0.0359(16) 0.053(2) 0.0414(17) 0.0204(14) 0.0175(13) 0.0273(15)
C13 0.0351(15) 0.0270(14) 0.0426(16) -0.0048(11) 0.0211(13) -0.0064(12)

loop_
_atom_type_symbol
_atom_type_description
_atom_type_scat_dispersion_real
_atom_type_scat_dispersion_imag
_atom_type_scat_source
C C 0.0033 0.0016 'International Tables Vol C Tables 4.2.6.8 and 6.1.1.4'
H H 0.0000 0.0000 'International Tables Vol C Tables 4.2.6.8 and 6.1.1.4'
P P 0.1023 0.0942 'International Tables Vol C Tables 4.2.6.8 and 6.1.1.4'
Cl Cl 0.1484 0.1585 'International Tables Vol C Tables 4.2.6.8 and 6.1.1.4'
Pd Pd -0.9988 1.0072 'International Tables Vol C Tables 4.2.6.8 and 6.1.1.4'

loop_
_geom_angle_atom_site_label_1
_geom_angle_atom_site_label_2
_geom_angle_atom_site_label_3
_geom_angle_site_symmetry_1
_geom_angle_site_symmetry_3
_geom_angle
_geom_angle_publ_flag
P1A Pd1A P1A . 2 73.56(5) ?
P1A Pd1A Cl1 . 2 97.60(3) ?
P1A Pd1A Cl1 2 2 170.67(3) ?
P1A Pd1A Cl1 . . 170.67(3) ?
P1A Pd1A Cl1 2 . 97.60(3) ?
Cl1 Pd1A Cl1 2 . 91.38(3) ?
C8 P1A C2 . . 107.67(11) ?
C8 P1A C1A . . 106.40(12) ?
C2 P1A C1A . . 106.54(11) ?
C8 P1A Pd1A . . 119.22(10) ?
C2 P1A Pd1A . . 118.43(9) ?
C1A P1A Pd1A . . 96.50(12) ?
C8 P1A P1A . 2 124.36(9) ?
C2 P1A P1A . 2 123.91(9) ?
Pd1A P1A P1A . 2 53.22(3) ?
P1A C1A P1A . 2 93.4(2) ?
P1A C1A H1B . . 113.0 ?
P1A C1A H1B 2 . 113.0 ?
P1A C1A H1A . . 113.0 ?
P1A C1A H1A 2 . 113.0 ?
H1B C1A H1A . . 110.4 ?
P1B Pd1B P1B 2 . 73.19(11) ?
P1B Pd1B Cl1 2 2_545 172.28(6) ?
P1B Pd1B Cl1 . 2_545 99.29(5) ?
P1B Pd1B Cl1 2 1_545 99.28(5) ?
P1B Pd1B Cl1 . 1_545 172.28(6) ?
Cl1 Pd1B Cl1 2_545 1_545 88.28(4) ?
C2 P1B C1B . . 104.60(19) ?
C2 P1B C8 . . 105.56(14) ?
C1B P1B C8 . . 102.70(18) ?
C2 P1B Pd1B . . 123.00(13) ?
C1B P1B Pd1B . . 97.3(2) ?
C8 P1B Pd1B . . 119.96(13) ?
C2 P1B P1B . 2 125.79(13) ?
C8 P1B P1B . 2 121.81(13) ?
Pd1B P1B P1B . 2 53.40(5) ?
P1B C1B P1B . 2 92.2(5) ?
P1B C1B H1D . . 113.3 ?
P1B C1B H1D 2 . 113.3 ?
P1B C1B H1C . . 113.3 ?
P1B C1B H1C 2 . 113.3 ?
H1D C1B H1C . . 110.6 ?
C3 C2 C7 . . 120.0(2) ?
C3 C2 P1B . . 135.2(2) ?
C7 C2 P1B . . 104.0(2) ?
C3 C2 P1A . . 114.2(2) ?
C7 C2 P1A . . 125.7(2) ?
C2 C3 C4 . . 119.5(3) ?
C2 C3 H3 . . 120.3 ?
C4 C3 H3 . . 120.3 ?
C5 C4 C3 . . 120.6(3) ?
C5 C4 H4 . . 119.7 ?
C3 C4 H4 . . 119.7 ?
C4 C5 C6 . . 119.9(3) ?
C4 C5 H5 . . 120.0 ?
C6 C5 H5 . . 120.0 ?
C5 C6 C7 . . 120.1(3) ?
C5 C6 H6 . . 119.9 ?
C7 C6 H6 . . 119.9 ?
C2 C7 C6 . . 119.9(3) ?
C2 C7 H7 . . 120.1 ?
C6 C7 H7 . . 120.1 ?
C9 C8 C13 . . 119.8(2) ?
C9 C8 P1A . . 126.9(2) ?
C13 C8 P1A . . 113.3(2) ?
C9 C8 P1B . . 102.9(2) ?
C13 C8 P1B . . 137.3(2) ?
C10 C9 C8 . . 120.4(3) ?
C10 C9 H9 . . 119.8 ?
C8 C9 H9 . . 119.8 ?
C11 C10 C9 . . 120.1(3) ?
C11 C10 H10 . . 119.9 ?
C9 C10 H10 . . 119.9 ?
C12 C11 C10 . . 120.7(3) ?
C12 C11 H11 . . 119.7 ?
C10 C11 H11 . . 119.7 ?
C11 C12 C13 . . 120.2(3) ?
C11 C12 H12 . . 119.9 ?
C13 C12 H12 . . 119.9 ?
C8 C13 C12 . . 118.8(3) ?
C8 C13 H13 . . 120.6 ?
C12 C13 H13 . . 120.6 ?

loop_
_geom_bond_atom_site_label_1
_geom_bond_atom_site_label_2
_geom_bond_site_symmetry_2
_geom_bond_distance
_geom_bond_publ_flag
Pd1A P1A . 2.2288(11) ?
Pd1A P1A 2 2.2288(11) ?
Pd1A Cl1 2 2.3933(7) ?
Pd1A Cl1 . 2.3933(7) ?
P1A C8 . 1.814(3) ?
P1A C2 . 1.831(2) ?
P1A C1A . 1.833(3) ?
P1A P1A 2 2.6690(17) ?
C1A P1A 2 1.833(3) ?
C1A H1B . 0.9900 ?
C1A H1A . 0.9900 ?
Pd1B P1B 2 2.231(2) ?
Pd1B P1B . 2.231(2) ?
Pd1B Cl1 2_545 2.4591(8) ?
Pd1B Cl1 1_545 2.4591(8) ?
P1B C2 . 1.828(3) ?
P1B C1B . 1.846(8) ?
P1B C8 . 1.867(3) ?
P1B P1B 2 2.660(3) ?
C1B P1B 2 1.846(8) ?
C1B H1D . 0.9900 ?
C1B H1C . 0.9900 ?
Cl1 Pd1B 1_565 2.4591(8) ?
C2 C3 . 1.377(4) ?
C2 C7 . 1.384(4) ?
C3 C4 . 1.388(4) ?
C3 H3 . 0.9500 ?
C4 C5 . 1.372(5) ?
C4 H4 . 0.9500 ?
C5 C6 . 1.374(5) ?
C5 H5 . 0.9500 ?
C6 C7 . 1.385(4) ?
C6 H6 . 0.9500 ?
C7 H7 . 0.9500 ?
C8 C9 . 1.383(4) ?
C8 C13 . 1.388(4) ?
C9 C10 . 1.371(4) ?
C9 H9 . 0.9500 ?
C10 C11 . 1.367(5) ?
C10 H10 . 0.9500 ?
C11 C12 . 1.364(5) ?
C11 H11 . 0.9500 ?
C12 C13 . 1.400(5) ?
C12 H12 . 0.9500 ?
C13 H13 . 0.9500 ?

loop_
_geom_torsion_atom_site_label_1
_geom_torsion_atom_site_label_2
_geom_torsion_atom_site_label_3
_geom_torsion_atom_site_label_4
_geom_torsion_site_symmetry_1
_geom_torsion_site_symmetry_2
_geom_torsion_site_symmetry_3
_geom_torsion_site_symmetry_4
_geom_torsion
_geom_torsion_publ_flag
P1A Pd1A P1A C8 2 . . . 112.91(11) ?
Cl1 Pd1A P1A C8 2 . . . -70.13(10) ?
P1A Pd1A P1A C2 2 . . . -112.79(11) ?
Cl1 Pd1A P1A C2 2 . . . 64.17(10) ?
P1A Pd1A P1A C1A 2 . . . 0.0030(10) ?
Cl1 Pd1A P1A C1A 2 . . . 176.96(3) ?
Cl1 Pd1A P1A P1A 2 . . 2 176.96(3) ?
C8 P1A C1A P1A . . . 2 -123.07(10) ?
C2 P1A C1A P1A . . . 2 122.25(10) ?
Pd1A P1A C1A P1A . . . 2 0.0 ?
P1B Pd1B P1B C2 2 . . . 112.72(16) ?
Cl1 Pd1B P1B C2 2_545 . . . -65.50(14) ?
P1B Pd1B P1B C1B 2 . . . -0.0020(10) ?
Cl1 Pd1B P1B C1B 2_545 . . . -178.23(6) ?
P1B Pd1B P1B C8 2 . . . -109.25(16) ?
Cl1 Pd1B P1B C8 2_545 . . . 72.53(14) ?
Cl1 Pd1B P1B P1B 2_545 . . 2 -178.22(6) ?
C2 P1B C1B P1B . . . 2 -126.92(15) ?
C8 P1B C1B P1B . . . 2 123.03(14) ?
Pd1B P1B C1B P1B . . . 2 0.0 ?
P1A Pd1A Cl1 Pd1B 2 . . 1_565 177.46(3) ?
Cl1 Pd1A Cl1 Pd1B 2 . . 1_565 0.0 ?
C1B P1B C2 C3 . . . . -3.2(4) ?
C8 P1B C2 C3 . . . . 104.8(3) ?
Pd1B P1B C2 C3 . . . . -112.2(3) ?
P1B P1B C2 C3 2 . . . -46.3(3) ?
C1B P1B C2 C7 . . . . 166.5(3) ?
C8 P1B C2 C7 . . . . -85.5(2) ?
Pd1B P1B C2 C7 . . . . 57.5(2) ?
P1B P1B C2 C7 2 . . . 123.43(18) ?
C1B P1B C2 P1A . . . . -38.5(2) ?
C8 P1B C2 P1A . . . . 69.47(18) ?
Pd1B P1B C2 P1A . . . . -147.5(2) ?
P1B P1B C2 P1A 2 . . . -81.59(15) ?
C8 P1A C2 C3 . . . . 129.4(2) ?
C1A P1A C2 C3 . . . . -116.8(2) ?
Pd1A P1A C2 C3 . . . . -9.6(2) ?
P1A P1A C2 C3 2 . . . -72.5(2) ?
C8 P1A C2 C7 . . . . -46.8(3) ?
C1A P1A C2 C7 . . . . 67.1(3) ?
Pd1A P1A C2 C7 . . . . 174.2(2) ?
P1A P1A C2 C7 2 . . . 111.4(2) ?
C8 P1A C2 P1B . . . . -77.09(18) ?
C1A P1A C2 P1B . . . . 36.71(18) ?
Pd1A P1A C2 P1B . . . . 143.87(17) ?
P1A P1A C2 P1B 2 . . . 81.03(16) ?
C7 C2 C3 C4 . . . . -0.6(4) ?
P1B C2 C3 C4 . . . . 167.8(3) ?
P1A C2 C3 C4 . . . . -177.0(2) ?
C2 C3 C4 C5 . . . . 0.5(5) ?
C3 C4 C5 C6 . . . . 0.1(5) ?
C4 C5 C6 C7 . . . . -0.4(5) ?
C3 C2 C7 C6 . . . . 0.3(4) ?
P1B C2 C7 C6 . . . . -171.4(3) ?
P1A C2 C7 C6 . . . . 176.2(2) ?
C5 C6 C7 C2 . . . . 0.3(5) ?
C2 P1A C8 C9 . . . . 80.5(3) ?
C1A P1A C8 C9 . . . . -33.4(3) ?
Pd1A P1A C8 C9 . . . . -140.8(2) ?
P1A P1A C8 C9 2 . . . -77.5(3) ?
C2 P1A C8 C13 . . . . -99.7(2) ?
C1A P1A C8 C13 . . . . 146.4(2) ?
Pd1A P1A C8 C13 . . . . 39.0(2) ?
P1A P1A C8 C13 2 . . . 102.30(18) ?
C2 P1A C8 P1B . . . . 74.12(18) ?
C1A P1A C8 P1B . . . . -39.78(18) ?
Pd1A P1A C8 P1B . . . . -147.23(17) ?
P1A P1A C8 P1B 2 . . . -83.88(16) ?
C2 P1B C8 C9 . . . . 112.9(2) ?
C1B P1B C8 C9 . . . . -137.7(3) ?
Pd1B P1B C8 C9 . . . . -31.5(2) ?
P1B P1B C8 C9 2 . . . -94.58(19) ?
C2 P1B C8 C13 . . . . -64.0(3) ?
C1B P1B C8 C13 . . . . 45.4(4) ?
Pd1B P1B C8 C13 . . . . 151.6(3) ?
P1B P1B C8 C13 2 . . . 88.5(3) ?
C2 P1B C8 P1A . . . . -72.34(18) ?
C1B P1B C8 P1A . . . . 37.0(2) ?
Pd1B P1B C8 P1A . . . . 143.3(2) ?
P1B P1B C8 P1A 2 . . . 80.15(15) ?
C13 C8 C9 C10 . . . . -0.1(4) ?
P1A C8 C9 C10 . . . . 179.7(2) ?
P1B C8 C9 C10 . . . . -177.7(3) ?
C8 C9 C10 C11 . . . . 0.1(5) ?
C9 C10 C11 C12 . . . . -0.2(5) ?
C10 C11 C12 C13 . . . . 0.3(5) ?
C9 C8 C13 C12 . . . . 0.1(4) ?
P1A C8 C13 C12 . . . . -179.7(2) ?
P1B C8 C13 C12 . . . . 176.6(2) ?
C11 C12 C13 C8 . . . . -0.2(4) ?
